data_7127200
loop_
_publ_author_name
'MacNeil, Connor S.'
'Hsiang, Shou-Jen'
'Hayes, Paul G.'

_publ_section_title
;
 Reversible dehydrogenation of a primary aryl borane.
;
_journal_issue 82
_journal_name_full 'Chemical communications (Cambridge, England)'
_journal_page_first 12323
_journal_page_last 12326
_journal_paper_doi 10.1039/d0cc05503d
_journal_volume 56
_journal_year 2020
_chemical_formula_moiety 'C43 H57 B F6 N3 O P2 Rh, C6 H6'
_chemical_formula_sum 'C49 H63 B F6 N3 O P2 Rh'
_chemical_formula_weight 999.68
_chemical_name_systematic 1-BArF
_chemical_properties_physical Moisture-sensitive
_space_group_crystal_system monoclinic
_space_group_IT_number 15
_space_group_name_Hall '-I 2ya'
_space_group_name_H-M_alt 'I 1 2/a 1'
_atom_sites_solution_hydrogens mixed
_audit_creation_date 2020-01-24
_audit_creation_method
;
Olex2 1.2
(compiled 2018.05.29 svn.r3508 for OlexSys, GUI svn.r5506)
;
_audit_update_record
;
2020-02-20 deposited with the CCDC.	2020-09-08 downloaded from the CCDC.
;
_cell_angle_alpha 90
_cell_angle_beta 111.394(2)
_cell_angle_gamma 90
_cell_formula_units_Z 8
_cell_length_a 28.3648(5)
_cell_length_b 12.21300(10)
_cell_length_c 32.5843(5)
_cell_measurement_reflns_used 100312
_cell_measurement_temperature 100.01(10)
_cell_measurement_theta_max 27.4870
_cell_measurement_theta_min 2.5710
_cell_volume 10510.0(3)
_computing_cell_refinement 'CrysAlisPro 1.171.40.69a (Rigaku OD, 2020)'
_computing_data_collection 'CrysAlisPro 1.171.40.69a (Rigaku OD, 2020)'
_computing_data_reduction 'CrysAlisPro 1.171.40.69a (Rigaku OD, 2020)'
_computing_molecular_graphics 'Olex2 (Dolomanov et al., 2009)'
_computing_publication_material 'Olex2 (Dolomanov et al., 2009)'
_computing_structure_refinement 'ShelXL (Sheldrick, 2015)'
_diffrn_ambient_environment N~2~
_diffrn_ambient_temperature 100.01(10)
_diffrn_detector 'Hybrid Pixel Array Detector'
_diffrn_detector_area_resol_mean 5.8140
_diffrn_detector_type 'Pilatus 200K'
_diffrn_measured_fraction_theta_full 0.999
_diffrn_measured_fraction_theta_max 0.995
_diffrn_measurement_details
;
List of Runs (angles in degrees, time in seconds):

  # Type    Start    End  Width  t~exp~   \w     \q     \k     \f   Frames
#--------------------------------------------------------------------------
  1  \w      7.00  53.00   0.50    7.12    --    2.54-126.00 126.00   92
  2  \w     15.00  64.00   0.50    7.12    --    2.54-144.00 -41.00   98
  3  \w      1.00  67.00   0.50    7.12    --    2.54  38.00 -60.00  132
  4  \w    -59.00  13.00   0.50    7.12    --    2.54 -57.00 120.00  144
  5  \w    -65.00   4.00   0.50    7.12    --    2.54 -19.00   0.00  138
  6  \w     -8.00  64.00   0.50    7.12    --    2.54  57.00 120.00  144
  7  \w    -59.00  13.00   0.50    7.12    --    2.54 -57.00  60.00  144
  8  \w      1.00  70.00   0.50    7.12    --    2.54  19.00-150.00  138
  9  \w     -8.00  64.00   0.50    7.12    --    2.54  57.00  60.00  144
 10  \w    -65.00   4.00   0.50    7.12    --    2.54 -19.00-120.00  138
 11  \w    -30.00  33.00   0.50    7.12    --    4.00 -89.00 -30.91  126
 12  \w    -42.00  17.00   0.50    7.12    --   -5.35 -77.00  90.00  118
 13  \w    -57.00 -29.00   0.50    7.12    --   -5.35 127.00-148.66   56
 14  \w    -59.00 -30.00   0.50    7.12    --   -5.35 130.00  70.49   58
 15  \w    -42.00  17.00   0.50    7.12    --   -5.35 -77.00 -90.00  118
 16  \w    -60.00 -30.00   0.50    7.12    --   -5.35 132.00  -1.36   60
 17  \w    -59.00 -30.00   0.50    7.12    --   -5.35 130.00 -58.01   58
 18  \w    -57.00 -29.00   0.50    7.12    --   -5.35 127.00  97.71   56
 19  \w    -42.00  17.00   0.50    7.12    --   -5.35 -77.00-150.00  118
 20  \w    -57.00 -29.00   0.50    7.12    --   -5.35 127.00 144.83   56
 21  \w    -59.00 -30.00   0.50    7.12    --   -5.35 130.00 -91.70   58
 22  \w    -59.00 -30.00   0.50    7.12    --   -5.35 130.00  27.57   58
 23  \w    -57.00 -29.00   0.50    7.12    --   -5.35 127.00-179.01   56
 24  \w     -2.00  49.00   0.50    7.12    --    4.00-116.00-139.63  102
 25  \w     -2.00  49.00   0.50    7.12    --    4.00-116.00 127.88  102
 26  \w    -55.00 -26.00   0.50    7.12    --   -5.35 124.00  56.28   58
 27  \w    -54.00 -26.00   0.50    7.12    --   -5.35 123.00 133.07   56
 28  \w    -58.00 -30.00   0.50    7.12    --   -5.35 129.00 -20.31   56
 29  \w    -42.00 -11.00   0.50    7.12    --   -5.35 -77.00-180.00   62
 30  \w    -59.00 -30.00   0.50    7.12    --   -5.35 130.00-117.80   58
;
_diffrn_measurement_device 'four-circle diffractometer'
_diffrn_measurement_device_type 'SuperNova, Dual, Cu at home/near, Pilatus 200K'
_diffrn_measurement_method '\w scans'
_diffrn_orient_matrix_type 'CrysAlisPro convention (1999,Acta A55,543-557)'
_diffrn_orient_matrix_UB_11 0.0220353000
_diffrn_orient_matrix_UB_12 0.0039536000
_diffrn_orient_matrix_UB_13 -0.0053700000
_diffrn_orient_matrix_UB_21 0.0152731000
_diffrn_orient_matrix_UB_22 0.0008235000
_diffrn_orient_matrix_UB_23 0.0227571000
_diffrn_orient_matrix_UB_31 0.0017360000
_diffrn_orient_matrix_UB_32 -0.0579085000
_diffrn_orient_matrix_UB_33 -0.0000382000
_diffrn_radiation_monochromator mirror
_diffrn_radiation_probe x-ray
_diffrn_radiation_type MoK\a
_diffrn_radiation_wavelength 0.71073
_diffrn_reflns_av_R_equivalents 0.0490
_diffrn_reflns_av_unetI/netI 0.0155
_diffrn_reflns_Laue_measured_fraction_full 0.999
_diffrn_reflns_Laue_measured_fraction_max 0.995
_diffrn_reflns_limit_h_max 36
_diffrn_reflns_limit_h_min -36
_diffrn_reflns_limit_k_max 15
_diffrn_reflns_limit_k_min -14
_diffrn_reflns_limit_l_max 41
_diffrn_reflns_limit_l_min -41
_diffrn_reflns_number 235608
_diffrn_reflns_point_group_measured_fraction_full 0.999
_diffrn_reflns_point_group_measured_fraction_max 0.995
_diffrn_reflns_theta_full 25.242
_diffrn_reflns_theta_max 27.197
_diffrn_reflns_theta_min 2.386
_diffrn_source 'micro-focus sealed X-ray tube'
_diffrn_source_type 'SuperNova (Mo) X-ray Source'
_exptl_absorpt_coefficient_mu 0.443
_exptl_absorpt_correction_T_max 1.00000
_exptl_absorpt_correction_T_min 0.82688
_exptl_absorpt_correction_type multi-scan
_exptl_absorpt_process_details
;
CrysAlisPro 1.171.40.69a (Rigaku Oxford Diffraction, 2020)
Empirical absorption correction using spherical harmonics,
 implemented in SCALE3 ABSPACK scaling algorithm.
;
_exptl_crystal_colour 'clear light orange'
_exptl_crystal_colour_lustre clear
_exptl_crystal_colour_modifier light
_exptl_crystal_colour_primary orange
_exptl_crystal_density_diffrn 1.264
_exptl_crystal_description block
_exptl_crystal_F_000 4160
_exptl_crystal_preparation 'see SI'
_exptl_crystal_recrystallization_method 'see SI'
_exptl_crystal_size_max 0.6
_exptl_crystal_size_mid 0.4
_exptl_crystal_size_min 0.2
_refine_diff_density_max 0.677
_refine_diff_density_min -0.307
_refine_diff_density_rms 0.054
_refine_ls_extinction_method none
_refine_ls_goodness_of_fit_ref 1.035
_refine_ls_hydrogen_treatment mixed
_refine_ls_matrix_type full
_refine_ls_number_parameters 588
_refine_ls_number_reflns 11658
_refine_ls_number_restraints 0
_refine_ls_restrained_S_all 1.035
_refine_ls_R_factor_all 0.0285
_refine_ls_R_factor_gt 0.0261
_refine_ls_shift/su_max 0.005
_refine_ls_shift/su_mean 0.000
_refine_ls_structure_factor_coef Fsqd
_refine_ls_weighting_details 'w=1/[\s^2^(Fo^2^)+(0.0278P)^2^+18.6213P] where P=(Fo^2^+2Fc^2^)/3'
_refine_ls_weighting_scheme calc
_refine_ls_wR_factor_gt 0.0646
_refine_ls_wR_factor_ref 0.0657
_reflns_Friedel_coverage 0.000
_reflns_number_gt 10810
_reflns_number_total 11658
_reflns_threshold_expression 'I > 2\s(I)'
_cod_data_source_file d0cc05503d2.cif
_cod_data_source_block ph20001b
_cod_depositor_comments 'Adding full bibliography for 7127200--7127201.cif.'
_cod_database_code 7127200
_shelx_shelxl_version_number 2014/7
_chemical_oxdiff_formula C43H55B1F6N3O1P2Rh1
_shelx_space_group_comment
;
The symmetry employed for this shelxl refinement is uniquely defined
by the following loop, which should always be used as a source of
symmetry information in preference to the above space-group names.
They are only intended as comments.
;
_shelx_estimated_absorpt_t_max 0.917
_shelx_estimated_absorpt_t_min 0.777
_reflns_odcompleteness_completeness 99.91
_reflns_odcompleteness_iscentric 1
_reflns_odcompleteness_theta 27.04
_olex2_refinement_description
;
1. Fixed Uiso
 At 1.2 times of:
  All C(H) groups
 At 1.5 times of:
  All C(H,H,H) groups
2.a Ternary CH refined with riding coordinates:
 C00N(H00N), C00O(H00O), C00R(H00R), C012(H012), C01B(H01S), C01J(H0AA)
2.b Aromatic/amide H refined with riding coordinates:
 C00E(H00E), C00F(H00F), C00H(H00H), C00K(H00K), C00P(H00P), C00Q(H00Q),
 C00S(H00S), C00W(H00W), C00Z(H00Z), C016(H016), C018(H018), C01C(H01T),
 C01H(H01Z), C01L(H3AA), C01M(H4AA), C01N(H5AA), C01Q(H6AA), C01R(H7AA),
 C01S(H8AA)
2.c Idealised Me refined as rotating group:
 C00V(H00A,H00B,H00C), C00X(H00D,H00G,H00I), C011(H01A,H01B,H01C), C013(H01D,
 H01E,H01F), C014(H01G,H01H,H01I), C015(H01J,H01K,H01L), C017(H01M,H01N,H01O),
 C01A(H01P,H01Q,H01R), C01F(H01W,H01X,H01Y), C01I(H01,H,HA), C01K(H1AA,HB,HC),
 C01O(H2AA,HD,HE)
;
_olex2_exptl_crystal_mounting_method 'MiTiGen loop paratone oil'
_olex2_submission_original_sample_id PH20001b
_olex2_submission_special_instructions 'No special instructions were received'
_oxdiff_exptl_absorpt_empirical_details
;
Empirical correction (ABSPACK) includes:
- Absorption correction using spherical harmonics
- Frame scaling
;
_oxdiff_exptl_absorpt_empirical_full_max 1.181
_oxdiff_exptl_absorpt_empirical_full_min 0.802

loop_
_space_group_symop_operation_xyz
'x, y, z'
'-x+1/2, y, -z'
'x+1/2, y+1/2, z+1/2'
'-x+1, y+1/2, -z+1/2'
'-x, -y, -z'
'x-1/2, -y, z'
'-x+1/2, -y+1/2, -z+1/2'
'x, -y+1/2, z+1/2'

loop_
_atom_site_label
_atom_site_type_symbol
_atom_site_fract_x
_atom_site_fract_y
_atom_site_fract_z
_atom_site_U_iso_or_equiv
_atom_site_adp_type
_atom_site_occupancy
_atom_site_site_symmetry_order
_atom_site_calc_flag
_atom_site_refinement_flags_posn
_atom_site_refinement_flags_adp
_atom_site_refinement_flags_occupancy
_atom_site_disorder_assembly
_atom_site_disorder_group
Rh01 Rh 0.62219(2) 0.37450(2) 0.74276(2) 0.01239(4) Uani 1 1 d . . . . .
P002 P 0.55460(2) 0.66754(3) 0.72057(2) 0.01242(7) Uani 1 1 d . . . . .
P003 P 0.70216(2) 0.41640(3) 0.83890(2) 0.01438(8) Uani 1 1 d . . . . .
F004 F 0.35542(5) 0.44650(12) 0.53234(4) 0.0477(3) Uani 1 1 d . . . . .
F005 F 0.41955(5) 0.05280(10) 0.58301(4) 0.0464(3) Uani 1 1 d . . . . .
F006 F 0.36218(5) 0.54845(11) 0.58795(5) 0.0516(3) Uani 1 1 d . . . . .
N007 N 0.62704(5) 0.52498(10) 0.77704(4) 0.0143(2) Uani 1 1 d . . . . .
O008 O 0.63028(5) 0.17061(10) 0.69667(4) 0.0298(3) Uani 1 1 d . . . . .
N009 N 0.67763(5) 0.32350(10) 0.80214(4) 0.0170(2) Uani 1 1 d . . . . .
F00A F 0.32053(4) 0.39876(12) 0.57748(5) 0.0495(3) Uani 1 1 d . . . . .
F00B F 0.47492(7) 0.03898(10) 0.64762(4) 0.0633(5) Uani 1 1 d . . . . .
N00C N 0.54098(5) 0.57324(10) 0.68206(4) 0.0138(2) Uani 1 1 d . . . . .
F00D F 0.49704(6) 0.07982(10) 0.59321(5) 0.0572(4) Uani 1 1 d . . . . .
C00E C 0.45004(6) 0.43869(13) 0.63271(5) 0.0194(3) Uani 1 1 d . . . . .
H00E H 0.4473 0.5134 0.6368 0.023 Uiso 1 1 calc R . . . .
C00F C 0.77160(6) 0.09803(13) 0.81619(5) 0.0189(3) Uani 1 1 d . . . . .
H00F H 0.8031 0.0878 0.8139 0.023 Uiso 1 1 calc R . . . .
C00G C 0.49522(6) 0.38448(12) 0.65763(5) 0.0172(3) Uani 1 1 d . . . . .
C00H C 0.49751(6) 0.27265(13) 0.64958(5) 0.0196(3) Uani 1 1 d . . . . .
H00H H 0.5269 0.2340 0.6650 0.024 Uiso 1 1 calc R . . . .
C00I C 0.74918(6) 0.01151(12) 0.82988(5) 0.0176(3) Uani 1 1 d . . . . .
C00J C 0.66001(5) 0.52773(12) 0.82011(5) 0.0157(3) Uani 1 1 d . . . . .
C00K C 0.65261(6) 0.62071(12) 0.84192(5) 0.0184(3) Uani 1 1 d . . . . .
H00K H 0.6703 0.6402 0.8711 0.022 Uiso 1 1 calc R . . . .
C00L C 0.54286(6) 0.59735(12) 0.63920(5) 0.0159(3) Uani 1 1 d . . . . .
C00M C 0.62625(6) 0.24906(13) 0.71493(5) 0.0185(3) Uani 1 1 d . . . . .
C00N C 0.49946(5) 0.71480(12) 0.73180(5) 0.0165(3) Uani 1 1 d . . . . .
H00N H 0.5116 0.7648 0.7570 0.020 Uiso 1 1 calc R . . . .
C00O C 0.58303(6) 0.78603(12) 0.70412(5) 0.0181(3) Uani 1 1 d . . . . .
H00O H 0.5605 0.8080 0.6745 0.022 Uiso 1 1 calc R . . . .
C00P C 0.74808(6) 0.19980(12) 0.80575(5) 0.0187(3) Uani 1 1 d . . . . .
H00P H 0.7637 0.2562 0.7963 0.022 Uiso 1 1 calc R . . . .
C00Q C 0.57758(6) 0.54344(13) 0.62514(5) 0.0205(3) Uani 1 1 d . . . . .
H00Q H 0.5984 0.4895 0.6428 0.025 Uiso 1 1 calc R . . . .
C00R C 0.76580(6) 0.45932(12) 0.84359(5) 0.0181(3) Uani 1 1 d . . . . .
H00R H 0.7879 0.3950 0.8521 0.022 Uiso 1 1 calc R . . . .
C00S C 0.61307(6) 0.67846(12) 0.81084(5) 0.0181(3) Uani 1 1 d . . . . .
H00S H 0.5991 0.7441 0.8154 0.022 Uiso 1 1 calc R . . . .
C00T C 0.45649(6) 0.21744(13) 0.61877(5) 0.0220(3) Uani 1 1 d . . . . .
C00U C 0.70113(6) 0.21760(12) 0.80934(5) 0.0163(3) Uani 1 1 d . . . . .
C00V C 0.47301(6) 0.61888(13) 0.74488(5) 0.0208(3) Uani 1 1 d . . . . .
H00A H 0.4605 0.5685 0.7207 0.031 Uiso 1 1 calc GR . . . .
H00B H 0.4452 0.6460 0.7521 0.031 Uiso 1 1 calc GR . . . .
H00C H 0.4967 0.5821 0.7700 0.031 Uiso 1 1 calc GR . . . .
C00W C 0.70093(6) 0.02824(12) 0.83113(5) 0.0205(3) Uani 1 1 d . . . . .
H00W H 0.6845 -0.0294 0.8390 0.025 Uiso 1 1 calc R . . . .
C00X C 0.74874(6) -0.18612(13) 0.80884(6) 0.0242(3) Uani 1 1 d . . . . .
H00D H 0.7161 -0.1996 0.8103 0.036 Uiso 1 1 calc GR . . . .
H00G H 0.7683 -0.2524 0.8155 0.036 Uiso 1 1 calc GR . . . .
H00I H 0.7447 -0.1619 0.7797 0.036 Uiso 1 1 calc GR . . . .
C00Y C 0.59846(5) 0.61850(12) 0.77147(5) 0.0148(3) Uani 1 1 d . . . . .
C00Z C 0.67719(6) 0.12936(12) 0.82089(5) 0.0198(3) Uani 1 1 d . . . . .
H00Z H 0.6450 0.1385 0.8217 0.024 Uiso 1 1 calc R . . . .
C010 C 0.40939(6) 0.38360(14) 0.60214(5) 0.0220(3) Uani 1 1 d . . . . .
C011 C 0.63421(6) 0.75461(14) 0.70162(6) 0.0261(3) Uani 1 1 d . . . . .
H01A H 0.6562 0.7277 0.7298 0.039 Uiso 1 1 calc GR . . . .
H01B H 0.6492 0.8178 0.6938 0.039 Uiso 1 1 calc GR . . . .
H01C H 0.6293 0.6986 0.6798 0.039 Uiso 1 1 calc GR . . . .
C012 C 0.77611(6) -0.09768(13) 0.84225(5) 0.0208(3) Uani 1 1 d . . . . .
H012 H 0.8100 -0.0890 0.8412 0.025 Uiso 1 1 calc R . . . .
C013 C 0.46163(6) 0.77806(14) 0.69321(5) 0.0225(3) Uani 1 1 d . . . . .
H01D H 0.4787 0.8373 0.6851 0.034 Uiso 1 1 calc GR . . . .
H01E H 0.4351 0.8068 0.7018 0.034 Uiso 1 1 calc GR . . . .
H01F H 0.4473 0.7298 0.6685 0.034 Uiso 1 1 calc GR . . . .
C014 C 0.76426(6) 0.49743(13) 0.79828(5) 0.0233(3) Uani 1 1 d . . . . .
H01G H 0.7489 0.4417 0.7768 0.035 Uiso 1 1 calc GR . . . .
H01H H 0.7981 0.5108 0.7995 0.035 Uiso 1 1 calc GR . . . .
H01I H 0.7448 0.5636 0.7901 0.035 Uiso 1 1 calc GR . . . .
C015 C 0.78787(6) 0.54718(14) 0.87908(6) 0.0245(3) Uani 1 1 d . . . . .
H01J H 0.7650 0.6081 0.8733 0.037 Uiso 1 1 calc GR . . . .
H01K H 0.8199 0.5715 0.8786 0.037 Uiso 1 1 calc GR . . . .
H01L H 0.7926 0.5170 0.9075 0.037 Uiso 1 1 calc GR . . . .
C016 C 0.58134(7) 0.56976(14) 0.58494(5) 0.0249(3) Uani 1 1 d . . . . .
H016 H 0.6048 0.5329 0.5761 0.030 Uiso 1 1 calc R . . . .
C017 C 0.74703(6) 0.30022(14) 0.91807(5) 0.0251(3) Uani 1 1 d . . . . .
H01M H 0.7406 0.2330 0.9017 0.038 Uiso 1 1 calc GR . . . .
H01N H 0.7472 0.2866 0.9472 0.038 Uiso 1 1 calc GR . . . .
H01O H 0.7793 0.3290 0.9201 0.038 Uiso 1 1 calc GR . . . .
C018 C 0.41220(6) 0.27164(14) 0.59503(5) 0.0235(3) Uani 1 1 d . . . . .
H018 H 0.3850 0.2345 0.5748 0.028 Uiso 1 1 calc R . . . .
C019 C 0.55115(7) 0.64938(14) 0.55770(5) 0.0251(3) Uani 1 1 d . . . . .
C01A C 0.58920(7) 0.88454(13) 0.73496(6) 0.0259(3) Uani 1 1 d . . . . .
H01P H 0.5571 0.9021 0.7369 0.039 Uiso 1 1 calc GR . . . .
H01Q H 0.6013 0.9464 0.7235 0.039 Uiso 1 1 calc GR . . . .
H01R H 0.6131 0.8667 0.7637 0.039 Uiso 1 1 calc GR . . . .
C01B C 0.70542(6) 0.38329(13) 0.89457(5) 0.0190(3) Uani 1 1 d . . . . .
H01S H 0.7140 0.4512 0.9117 0.023 Uiso 1 1 calc R . . . .
C01C C 0.51056(6) 0.67361(14) 0.61115(5) 0.0231(3) Uani 1 1 d . . . . .
H01T H 0.4858 0.7074 0.6192 0.028 Uiso 1 1 calc R . . . .
C01D C 0.36249(7) 0.44471(17) 0.57529(6) 0.0306(4) Uani 1 1 d . . . . .
B01E B 0.53916(6) 0.45103(13) 0.69514(5) 0.0158(3) Uani 1 1 d . . . . .
C01F C 0.65362(6) 0.34691(15) 0.89412(6) 0.0261(3) Uani 1 1 d . . . . .
H01W H 0.6282 0.3975 0.8769 0.039 Uiso 1 1 calc GR . . . .
H01X H 0.6542 0.3452 0.9237 0.039 Uiso 1 1 calc GR . . . .
H01Y H 0.6460 0.2751 0.8814 0.039 Uiso 1 1 calc GR . . . .
C01G C 0.46217(8) 0.09784(15) 0.61098(6) 0.0296(4) Uani 1 1 d . . . . .
C01H C 0.51505(7) 0.69984(15) 0.57110(5) 0.0278(4) Uani 1 1 d . . . . .
H01Z H 0.4935 0.7520 0.5530 0.033 Uiso 1 1 calc R . . . .
C01I C 0.51287(9) 0.6451(2) 0.47506(6) 0.0436(5) Uani 1 1 d . . . . .
H01 H 0.5098 0.5668 0.4752 0.065 Uiso 1 1 calc GR . . . .
H H 0.5177 0.6677 0.4486 0.065 Uiso 1 1 calc GR . . . .
HA H 0.4826 0.6780 0.4762 0.065 Uiso 1 1 calc GR . . . .
C01J C 0.55776(8) 0.68064(17) 0.51472(6) 0.0323(4) Uani 1 1 d . . . . .
H0AA H 0.5870 0.6392 0.5139 0.039 Uiso 1 1 calc R . . . .
C01K C 0.78267(7) -0.13279(14) 0.88919(6) 0.0295(4) Uani 1 1 d . . . . .
H1AA H 0.7989 -0.0751 0.9094 0.044 Uiso 1 1 calc GR . . . .
HB H 0.8032 -0.1976 0.8969 0.044 Uiso 1 1 calc GR . . . .
HC H 0.7501 -0.1477 0.8906 0.044 Uiso 1 1 calc GR . . . .
C01L C 0.62809(9) 0.2834(2) 0.57763(8) 0.0504(6) Uani 1 1 d . . . . .
H3AA H 0.6368 0.3291 0.6021 0.060 Uiso 1 1 calc R . . . .
C01M C 0.63307(9) 0.3205(2) 0.53941(8) 0.0485(5) Uani 1 1 d . . . . .
H4AA H 0.6448 0.3911 0.5382 0.058 Uiso 1 1 calc R . . . .
C01N C 0.62093(9) 0.2545(2) 0.50374(8) 0.0515(6) Uani 1 1 d . . . . .
H5AA H 0.6243 0.2799 0.4781 0.062 Uiso 1 1 calc R . . . .
C01O C 0.57099(10) 0.7992(2) 0.51456(7) 0.0494(6) Uani 1 1 d . . . . .
H2AA H 0.5426 0.8432 0.5137 0.074 Uiso 1 1 calc GR . . . .
HD H 0.5793 0.8146 0.4891 0.074 Uiso 1 1 calc GR . . . .
HE H 0.5995 0.8159 0.5408 0.074 Uiso 1 1 calc GR . . . .
C01Q C 0.61056(9) 0.1801(2) 0.57992(8) 0.0541(6) Uani 1 1 d . . . . .
H6AA H 0.6070 0.1554 0.6056 0.065 Uiso 1 1 calc R . . . .
C01R C 0.60380(10) 0.1514(2) 0.50520(9) 0.0613(8) Uani 1 1 d . . . . .
H7AA H 0.5958 0.1063 0.4806 0.074 Uiso 1 1 calc R . . . .
C01S C 0.59820(10) 0.1129(2) 0.54315(12) 0.0662(8) Uani 1 1 d . . . . .
H8AA H 0.5862 0.0423 0.5440 0.079 Uiso 1 1 calc R . . . .
H01U H 0.5825(7) 0.4105(16) 0.6953(6) 0.022(5) Uiso 1 1 d . . . . .
H01V H 0.5341(7) 0.4460(15) 0.7272(6) 0.020(5) Uiso 1 1 d . . . . .

loop_
_atom_site_aniso_label
_atom_site_aniso_U_11
_atom_site_aniso_U_22
_atom_site_aniso_U_33
_atom_site_aniso_U_23
_atom_site_aniso_U_13
_atom_site_aniso_U_12
Rh01 0.01400(6) 0.01048(6) 0.01247(6) -0.00013(4) 0.00456(4) 0.00068(4)
P002 0.01279(16) 0.01176(16) 0.01261(16) 0.00063(13) 0.00452(13) 0.00130(13)
P003 0.01492(17) 0.01253(17) 0.01364(17) 0.00077(13) 0.00276(14) 0.00135(13)
F004 0.0371(6) 0.0764(9) 0.0249(6) 0.0075(6) 0.0055(5) 0.0189(6)
F005 0.0572(8) 0.0291(6) 0.0428(7) -0.0130(5) 0.0063(6) -0.0175(5)
F006 0.0320(6) 0.0422(7) 0.0591(8) -0.0132(6) -0.0088(6) 0.0105(5)
N007 0.0150(6) 0.0130(6) 0.0138(6) 0.0000(4) 0.0038(5) 0.0018(4)
O008 0.0360(7) 0.0217(6) 0.0295(6) -0.0090(5) 0.0094(5) 0.0057(5)
N009 0.0179(6) 0.0121(6) 0.0173(6) -0.0001(5) 0.0020(5) 0.0025(5)
F00A 0.0200(5) 0.0725(9) 0.0557(8) -0.0056(7) 0.0135(5) -0.0075(6)
F00B 0.1297(14) 0.0207(6) 0.0232(6) 0.0008(5) 0.0084(7) -0.0017(7)
N00C 0.0162(6) 0.0133(6) 0.0115(5) 0.0005(4) 0.0046(5) 0.0002(4)
F00D 0.0681(9) 0.0305(7) 0.0899(11) -0.0188(7) 0.0492(9) -0.0065(6)
C00E 0.0205(7) 0.0221(8) 0.0165(7) -0.0021(6) 0.0077(6) -0.0036(6)
C00F 0.0194(7) 0.0176(7) 0.0211(7) -0.0021(6) 0.0089(6) -0.0004(6)
C00G 0.0212(7) 0.0184(7) 0.0130(7) 0.0006(5) 0.0074(6) -0.0040(6)
C00H 0.0258(8) 0.0186(7) 0.0143(7) 0.0004(6) 0.0070(6) -0.0034(6)
C00I 0.0176(7) 0.0139(7) 0.0191(7) -0.0016(5) 0.0041(6) 0.0014(5)
C00J 0.0162(7) 0.0146(7) 0.0140(7) 0.0007(5) 0.0028(5) 0.0011(5)
C00K 0.0209(7) 0.0180(7) 0.0139(7) -0.0021(5) 0.0034(6) 0.0016(6)
C00L 0.0171(7) 0.0171(7) 0.0130(6) 0.0002(5) 0.0047(5) -0.0041(5)
C00M 0.0188(7) 0.0184(7) 0.0175(7) 0.0022(6) 0.0055(6) 0.0014(6)
C00N 0.0156(7) 0.0174(7) 0.0174(7) -0.0004(5) 0.0073(6) 0.0027(5)
C00O 0.0201(7) 0.0150(7) 0.0194(7) 0.0018(6) 0.0074(6) -0.0017(6)
C00P 0.0223(7) 0.0158(7) 0.0196(7) -0.0002(6) 0.0096(6) -0.0009(6)
C00Q 0.0241(8) 0.0189(7) 0.0203(7) -0.0006(6) 0.0101(6) -0.0005(6)
C00R 0.0165(7) 0.0150(7) 0.0217(7) 0.0006(6) 0.0057(6) 0.0000(5)
C00S 0.0211(7) 0.0157(7) 0.0170(7) -0.0014(6) 0.0063(6) 0.0037(6)
C00T 0.0317(9) 0.0212(8) 0.0150(7) -0.0019(6) 0.0106(6) -0.0093(6)
C00U 0.0177(7) 0.0138(7) 0.0142(7) -0.0001(5) 0.0020(5) 0.0015(5)
C00V 0.0187(7) 0.0248(8) 0.0217(8) 0.0005(6) 0.0110(6) 0.0004(6)
C00W 0.0186(7) 0.0146(7) 0.0278(8) 0.0028(6) 0.0079(6) -0.0016(6)
C00X 0.0269(8) 0.0162(8) 0.0304(9) -0.0014(6) 0.0115(7) 0.0013(6)
C00Y 0.0158(7) 0.0139(7) 0.0140(7) 0.0004(5) 0.0046(5) 0.0025(5)
C00Z 0.0140(7) 0.0175(7) 0.0267(8) 0.0002(6) 0.0061(6) 0.0008(6)
C010 0.0207(8) 0.0284(9) 0.0176(7) -0.0014(6) 0.0077(6) -0.0047(6)
C011 0.0221(8) 0.0265(9) 0.0336(9) -0.0078(7) 0.0151(7) -0.0082(6)
C012 0.0179(7) 0.0149(7) 0.0284(8) 0.0004(6) 0.0071(6) 0.0024(6)
C013 0.0183(7) 0.0262(8) 0.0237(8) 0.0040(6) 0.0083(6) 0.0082(6)
C014 0.0276(8) 0.0188(8) 0.0261(8) -0.0002(6) 0.0128(7) -0.0036(6)
C015 0.0225(8) 0.0212(8) 0.0256(8) -0.0023(6) 0.0038(6) -0.0044(6)
C016 0.0312(9) 0.0248(8) 0.0244(8) -0.0038(6) 0.0170(7) -0.0032(7)
C017 0.0262(8) 0.0258(8) 0.0190(8) 0.0067(6) 0.0029(6) 0.0040(7)
C018 0.0262(8) 0.0291(9) 0.0157(7) -0.0039(6) 0.0084(6) -0.0118(7)
C019 0.0307(9) 0.0290(9) 0.0162(7) -0.0021(6) 0.0092(7) -0.0104(7)
C01A 0.0316(9) 0.0144(7) 0.0345(9) -0.0027(6) 0.0156(7) -0.0024(6)
C01B 0.0204(7) 0.0204(8) 0.0145(7) 0.0020(6) 0.0044(6) 0.0013(6)
C01C 0.0193(7) 0.0296(9) 0.0202(8) 0.0063(6) 0.0068(6) 0.0040(6)
C01D 0.0201(8) 0.0439(11) 0.0252(9) -0.0074(8) 0.0052(7) -0.0041(7)
B01E 0.0188(8) 0.0133(7) 0.0154(7) 0.0003(6) 0.0064(6) 0.0000(6)
C01F 0.0256(8) 0.0308(9) 0.0235(8) 0.0050(7) 0.0109(7) -0.0005(7)
C01G 0.0447(11) 0.0229(8) 0.0202(8) -0.0047(6) 0.0106(7) -0.0107(7)
C01H 0.0260(8) 0.0342(9) 0.0198(8) 0.0103(7) 0.0043(7) 0.0017(7)
C01I 0.0472(12) 0.0650(14) 0.0173(8) 0.0005(9) 0.0104(8) -0.0261(11)
C01J 0.0393(10) 0.0411(11) 0.0192(8) 0.0008(7) 0.0138(8) -0.0086(8)
C01K 0.0332(9) 0.0213(8) 0.0281(9) 0.0037(7) 0.0043(7) 0.0080(7)
C01L 0.0417(12) 0.0591(15) 0.0415(12) -0.0160(11) 0.0045(10) 0.0191(11)
C01M 0.0362(11) 0.0460(13) 0.0609(15) -0.0015(11) 0.0148(10) 0.0123(10)
C01N 0.0450(13) 0.0672(17) 0.0399(12) 0.0049(11) 0.0126(10) 0.0290(12)
C01O 0.0699(16) 0.0538(14) 0.0296(10) -0.0006(9) 0.0243(11) -0.0268(12)
C01Q 0.0438(13) 0.0711(18) 0.0461(13) 0.0168(12) 0.0149(11) 0.0246(12)
C01R 0.0470(14) 0.0719(18) 0.0449(14) -0.0263(13) -0.0072(11) 0.0254(13)
C01S 0.0416(13) 0.0382(13) 0.102(2) 0.0015(14) 0.0062(14) 0.0079(10)

loop_
_atom_type_symbol
_atom_type_description
_atom_type_scat_dispersion_real
_atom_type_scat_dispersion_imag
_atom_type_scat_source
C C 0.0033 0.0016 'International Tables Vol C Tables 4.2.6.8 and 6.1.1.4'
H H 0.0000 0.0000 'International Tables Vol C Tables 4.2.6.8 and 6.1.1.4'
B B 0.0013 0.0007 'International Tables Vol C Tables 4.2.6.8 and 6.1.1.4'
F F 0.0171 0.0103 'International Tables Vol C Tables 4.2.6.8 and 6.1.1.4'
N N 0.0061 0.0033 'International Tables Vol C Tables 4.2.6.8 and 6.1.1.4'
O O 0.0106 0.0060 'International Tables Vol C Tables 4.2.6.8 and 6.1.1.4'
P P 0.1023 0.0942 'International Tables Vol C Tables 4.2.6.8 and 6.1.1.4'
Rh Rh -1.1178 0.9187 'International Tables Vol C Tables 4.2.6.8 and 6.1.1.4'

loop_
_geom_angle_atom_site_label_1
_geom_angle_atom_site_label_2
_geom_angle_atom_site_label_3
_geom_angle
_geom_angle_site_symmetry_1
_geom_angle_site_symmetry_3
_geom_angle_publ_flag
N007 Rh01 B01E 82.41(5) . . ?
N009 Rh01 N007 83.62(5) . . ?
N009 Rh01 B01E 155.65(5) . . ?
C00M Rh01 N007 172.95(6) . . ?
C00M Rh01 N009 92.73(6) . . ?
C00M Rh01 B01E 103.03(6) . . ?
N00C P002 C00N 113.28(7) . . ?
N00C P002 C00O 109.68(7) . . ?
N00C P002 C00Y 111.50(6) . . ?
C00N P002 C00O 108.08(7) . . ?
C00Y P002 C00N 106.21(7) . . ?
C00Y P002 C00O 107.87(7) . . ?
N009 P003 C00J 103.31(7) . . ?
N009 P003 C00R 114.12(7) . . ?
N009 P003 C01B 115.70(7) . . ?
C00J P003 C00R 109.30(7) . . ?
C00J P003 C01B 107.28(7) . . ?
C01B P003 C00R 106.79(7) . . ?
C00J N007 Rh01 116.53(9) . . ?
C00Y N007 Rh01 136.58(10) . . ?
C00Y N007 C00J 105.29(12) . . ?
P003 N009 Rh01 116.90(7) . . ?
C00U N009 Rh01 124.53(9) . . ?
C00U N009 P003 117.65(10) . . ?
C00L N00C P002 120.90(10) . . ?
C00L N00C B01E 118.38(12) . . ?
B01E N00C P002 119.00(9) . . ?
C010 C00E C00G 121.86(15) . . ?
C00I C00F C00P 121.52(14) . . ?
C00E C00G B01E 119.33(13) . . ?
C00H C00G C00E 116.53(14) . . ?
C00H C00G B01E 124.02(14) . . ?
C00G C00H C00T 121.43(15) . . ?
C00F C00I C00W 117.77(14) . . ?
C00F C00I C012 120.62(14) . . ?
C00W C00I C012 121.60(14) . . ?
N007 C00J P003 117.24(11) . . ?
N007 C00J C00K 111.54(13) . . ?
C00K C00J P003 131.20(11) . . ?
C00J C00K C00S 105.78(13) . . ?
C00Q C00L N00C 120.02(13) . . ?
C01C C00L N00C 121.57(14) . . ?
C01C C00L C00Q 118.41(14) . . ?
O008 C00M Rh01 177.39(15) . . ?
C00V C00N P002 110.87(10) . . ?
C013 C00N P002 112.95(10) . . ?
C013 C00N C00V 110.26(13) . . ?
C011 C00O P002 110.18(11) . . ?
C011 C00O C01A 110.30(13) . . ?
C01A C00O P002 112.64(11) . . ?
C00F C00P C00U 120.34(14) . . ?
C016 C00Q C00L 120.45(15) . . ?
C014 C00R P003 108.98(11) . . ?
C014 C00R C015 111.96(13) . . ?
C015 C00R P003 112.45(11) . . ?
C00K C00S C00Y 106.89(13) . . ?
C00H C00T C01G 118.48(16) . . ?
C018 C00T C00H 121.25(15) . . ?
C018 C00T C01G 120.25(15) . . ?
C00P C00U N009 121.83(13) . . ?
C00P C00U C00Z 118.36(14) . . ?
C00Z C00U N009 119.80(13) . . ?
C00Z C00W C00I 121.13(14) . . ?
N007 C00Y P002 125.64(11) . . ?
N007 C00Y C00S 110.49(13) . . ?
C00S C00Y P002 123.44(11) . . ?
C00W C00Z C00U 120.69(14) . . ?
C00E C010 C018 120.70(16) . . ?
C00E C010 C01D 120.31(15) . . ?
C018 C010 C01D 118.95(15) . . ?
C00I C012 C00X 110.87(13) . . ?
C00I C012 C01K 112.17(13) . . ?
C00X C012 C01K 110.99(14) . . ?
C019 C016 C00Q 121.66(16) . . ?
C00T C018 C010 118.21(15) . . ?
C016 C019 C01H 117.61(15) . . ?
C016 C019 C01J 120.65(16) . . ?
C01H C019 C01J 121.74(16) . . ?
C017 C01B P003 113.16(11) . . ?
C01F C01B P003 110.73(11) . . ?
C01F C01B C017 111.98(13) . . ?
C00L C01C C01H 120.43(15) . . ?
F004 C01D F00A 105.37(14) . . ?
F004 C01D C010 112.38(15) . . ?
F006 C01D F004 106.99(17) . . ?
F006 C01D F00A 105.96(16) . . ?
F006 C01D C010 113.41(14) . . ?
F00A C01D C010 112.14(16) . . ?
N00C B01E Rh01 114.39(10) . . ?
N00C B01E C00G 111.68(12) . . ?
C00G B01E Rh01 125.39(10) . . ?
F005 C01G C00T 112.90(16) . . ?
F00B C01G F005 105.80(15) . . ?
F00B C01G F00D 107.42(18) . . ?
F00B C01G C00T 112.71(14) . . ?
F00D C01G F005 105.39(15) . . ?
F00D C01G C00T 112.10(15) . . ?
C01C C01H C019 121.31(16) . . ?
C01I C01J C019 111.45(15) . . ?
C01O C01J C019 111.10(16) . . ?
C01O C01J C01I 114.20(18) . . ?
C01Q C01L C01M 120.7(2) . . ?
C01N C01M C01L 120.2(3) . . ?
C01M C01N C01R 120.4(3) . . ?
C01L C01Q C01S 118.7(3) . . ?
C01N C01R C01S 120.4(2) . . ?
C01R C01S C01Q 119.6(3) . . ?

loop_
_geom_bond_atom_site_label_1
_geom_bond_atom_site_label_2
_geom_bond_distance
_geom_bond_site_symmetry_2
_geom_bond_publ_flag
Rh01 N007 2.1291(12) . ?
Rh01 N009 2.0940(12) . ?
Rh01 C00M 1.8051(16) . ?
Rh01 B01E 2.4823(17) . ?
P002 N00C 1.6420(12) . ?
P002 C00N 1.8248(15) . ?
P002 C00O 1.8296(15) . ?
P002 C00Y 1.7755(15) . ?
P003 N009 1.6120(13) . ?
P003 C00J 1.7660(15) . ?
P003 C00R 1.8317(15) . ?
P003 C01B 1.8277(15) . ?
F004 C01D 1.340(2) . ?
F005 C01G 1.338(2) . ?
F006 C01D 1.334(2) . ?
N007 C00J 1.3740(18) . ?
N007 C00Y 1.3736(18) . ?
O008 C00M 1.155(2) . ?
N009 C00U 1.4346(18) . ?
F00A C01D 1.341(2) . ?
F00B C01G 1.326(2) . ?
N00C C00L 1.4473(18) . ?
N00C B01E 1.558(2) . ?
F00D C01G 1.334(2) . ?
C00E C00G 1.407(2) . ?
C00E C010 1.392(2) . ?
C00F C00I 1.388(2) . ?
C00F C00P 1.393(2) . ?
C00G C00H 1.397(2) . ?
C00G B01E 1.611(2) . ?
C00H C00T 1.402(2) . ?
C00I C00W 1.399(2) . ?
C00I C012 1.516(2) . ?
C00J C00K 1.395(2) . ?
C00K C00S 1.397(2) . ?
C00L C00Q 1.394(2) . ?
C00L C01C 1.390(2) . ?
C00N C00V 1.533(2) . ?
C00N C013 1.531(2) . ?
C00O C011 1.532(2) . ?
C00O C01A 1.536(2) . ?
C00P C00U 1.396(2) . ?
C00Q C016 1.390(2) . ?
C00R C014 1.534(2) . ?
C00R C015 1.534(2) . ?
C00S C00Y 1.402(2) . ?
C00T C018 1.380(2) . ?
C00T C01G 1.501(2) . ?
C00U C00Z 1.397(2) . ?
C00W C00Z 1.388(2) . ?
C00X C012 1.529(2) . ?
C010 C018 1.394(2) . ?
C010 C01D 1.498(2) . ?
C012 C01K 1.533(2) . ?
C016 C019 1.383(3) . ?
C017 C01B 1.533(2) . ?
C019 C01H 1.395(3) . ?
C019 C01J 1.528(2) . ?
C01B C01F 1.530(2) . ?
C01C C01H 1.394(2) . ?
C01I C01J 1.510(3) . ?
C01J C01O 1.496(3) . ?
C01L C01M 1.380(4) . ?
C01L C01Q 1.368(4) . ?
C01M C01N 1.352(3) . ?
C01N C01R 1.357(4) . ?
C01Q C01S 1.388(4) . ?
C01R C01S 1.385(4) . ?

loop_
_smtbx_masks_void_nr
_smtbx_masks_void_average_x
_smtbx_masks_void_average_y
_smtbx_masks_void_average_z
_smtbx_masks_void_volume
_smtbx_masks_void_count_electrons
_smtbx_masks_void_content
1 0.089 0.065 0.624 28.9 0.0 ?
2 0.089 0.435 0.124 28.9 0.0 ?
3 0.250 0.247 0.500 231.9 41.9 C
4 0.250 0.253 0.000 231.9 41.9 C
5 0.411 0.065 0.376 28.9 0.0 ?
6 0.411 0.435 0.876 28.9 0.0 ?
7 0.589 0.565 0.124 28.9 0.0 ?
8 0.589 0.935 0.624 28.9 0.0 ?
9 0.750 0.747 0.000 231.9 41.9 C
10 0.750 0.753 0.500 231.9 41.9 C
11 0.911 -0.065 0.376 28.9 0.0 ?
12 0.911 0.565 0.876 28.9 0.0 ?
